data_4034040
loop_
_publ_author_name
'Geiger, Thomas'
'Haupt, Anne'
'Maichle-M\"ossmer, C\"acilia'
'Schrenk, Claudio'
'Schnepf, Andreas'
'Bettinger, Holger F.'

_publ_section_title
;
 Synthesis and Photodimerization of 2- and 2,3-Disubstituted Anthracenes:
 Influence of Steric Interactions and London Dispersion on
 Diastereoselectivity.
;
_journal_issue 16
_journal_name_full 'The Journal of organic chemistry'
_journal_page_first 10120
_journal_page_last 10135
_journal_paper_doi 10.1021/acs.joc.9b01317
_journal_volume 84
_journal_year 2019
_chemical_formula_sum 'C18 H28 O'
_chemical_formula_weight 260.40
_space_group_crystal_system triclinic
_space_group_IT_number 2
_space_group_name_Hall '-P 1'
_space_group_name_H-M_alt 'P -1'
_atom_sites_solution_hydrogens geom
_audit_creation_method SHELXL-2014/7
_cell_angle_alpha 67.685(3)
_cell_angle_beta 70.571(3)
_cell_angle_gamma 66.514(3)
_cell_formula_units_Z 2
_cell_length_a 8.4055(9)
_cell_length_b 9.6574(10)
_cell_length_c 10.6928(11)
_cell_measurement_reflns_used 3522
_cell_measurement_temperature 103(2)
_cell_measurement_theta_max 23.65
_cell_measurement_theta_min 2.349
_cell_volume 719.45(13)
_computing_cell_refinement 'SAINT V8.37A (Bruker AXS Inc., 2015)'
_computing_data_collection 'APEX3 v2016.5-0 (Bruker AXS)'
_computing_data_reduction 'SAINT V8.37A (Bruker AXS Inc., 2015)'
_computing_structure_refinement 'SHELXL-2014/7 (Sheldrick, 2014)'
_computing_structure_solution 'XT, VERSION 2014/5,SHELXS-13 (Sheldrick 2008)'
_diffrn_ambient_temperature 103(2)
_diffrn_measured_fraction_theta_full 0.999
_diffrn_measured_fraction_theta_max 0.997
_diffrn_measurement_device_type 'Bruker APEX II DUO'
_diffrn_measurement_method 'omega scans'
_diffrn_radiation_type MoK\a
_diffrn_radiation_wavelength 0.71073
_diffrn_reflns_av_R_equivalents 0.0414
_diffrn_reflns_av_unetI/netI 0.0370
_diffrn_reflns_Laue_measured_fraction_full 0.999
_diffrn_reflns_Laue_measured_fraction_max 0.997
_diffrn_reflns_limit_h_max 11
_diffrn_reflns_limit_h_min -11
_diffrn_reflns_limit_k_max 13
_diffrn_reflns_limit_k_min -13
_diffrn_reflns_limit_l_max 14
_diffrn_reflns_limit_l_min -14
_diffrn_reflns_number 16335
_diffrn_reflns_point_group_measured_fraction_full 0.999
_diffrn_reflns_point_group_measured_fraction_max 0.997
_diffrn_reflns_theta_full 25.242
_diffrn_reflns_theta_max 28.803
_diffrn_reflns_theta_min 2.107
_diffrn_source 'ImuS-focus sealed tube'
_exptl_absorpt_coefficient_mu 0.071
_exptl_absorpt_correction_T_max 0.7458
_exptl_absorpt_correction_T_min 0.6996
_exptl_absorpt_correction_type multi-scan
_exptl_absorpt_process_details sadabs
_exptl_crystal_colour colourless
_exptl_crystal_density_diffrn 1.202
_exptl_crystal_description plate
_exptl_crystal_F_000 288
_exptl_crystal_size_max 0.273
_exptl_crystal_size_mid 0.131
_exptl_crystal_size_min 0.047
_refine_diff_density_max 0.347
_refine_diff_density_min -0.243
_refine_diff_density_rms 0.046
_refine_ls_extinction_method none
_refine_ls_goodness_of_fit_ref 1.045
_refine_ls_hydrogen_treatment constr
_refine_ls_matrix_type full
_refine_ls_number_parameters 172
_refine_ls_number_reflns 3756
_refine_ls_number_restraints 0
_refine_ls_restrained_S_all 1.045
_refine_ls_R_factor_all 0.0581
_refine_ls_R_factor_gt 0.0427
_refine_ls_shift/su_max 0.000
_refine_ls_shift/su_mean 0.000
_refine_ls_structure_factor_coef Fsqd
_refine_ls_weighting_details 'w=1/[\s^2^(Fo^2^)+(0.0466P)^2^+0.1800P] where P=(Fo^2^+2Fc^2^)/3'
_refine_ls_weighting_scheme calc
_refine_ls_wR_factor_gt 0.0998
_refine_ls_wR_factor_ref 0.1095
_reflns_Friedel_coverage 0.000
_reflns_number_gt 2885
_reflns_number_total 3756
_reflns_threshold_expression 'I > 2\s(I)'
_cod_data_source_file jo9b01317_si_004.cif
_cod_data_source_block 33_mo_TG191_0m
_cod_database_code 4034040
_shelx_shelxl_version_number 2014/7
_shelx_space_group_comment
;
The symmetry employed for this shelxl refinement is uniquely defined
by the following loop, which should always be used as a source of
symmetry information in preference to the above space-group names.
They are only intended as comments.
;
_shelx_estimated_absorpt_t_min 0.981
_shelx_estimated_absorpt_t_max 0.997

loop_
_space_group_symop_operation_xyz
'x, y, z'
'-x, -y, -z'

loop_
_atom_site_label
_atom_site_type_symbol
_atom_site_fract_x
_atom_site_fract_y
_atom_site_fract_z
_atom_site_U_iso_or_equiv
_atom_site_adp_type
_atom_site_occupancy
_atom_site_site_symmetry_order
_atom_site_calc_flag
_atom_site_refinement_flags_posn
_atom_site_refinement_flags_adp
O1 O 0.83749(10) 0.57413(9) 0.78931(8) 0.01282(18) Uani 1 1 d . .
C1 C 0.78070(15) 0.44205(13) 0.88289(11) 0.0133(2) Uani 1 1 d . .
H1 H 0.6721 0.4798 0.9518 0.016 Uiso 1 1 calc R U
C2 C 0.73546(14) 0.36399(12) 0.80353(11) 0.0115(2) Uani 1 1 d . .
H2 H 0.6777 0.2845 0.8727 0.014 Uiso 1 1 calc R U
C3 C 0.90234(15) 0.27820(13) 0.71382(11) 0.0145(2) Uani 1 1 d . .
H3A H 0.8687 0.2221 0.6710 0.017 Uiso 1 1 calc R U
H3B H 0.9544 0.3566 0.6385 0.017 Uiso 1 1 calc R U
C4 C 1.04127(16) 0.16024(14) 0.79775(13) 0.0195(3) Uani 1 1 d . .
H4A H 1.1479 0.1094 0.7362 0.023 Uiso 1 1 calc R U
H4B H 0.9930 0.0772 0.8693 0.023 Uiso 1 1 calc R U
C5 C 1.09207(16) 0.24474(14) 0.86665(14) 0.0219(3) Uani 1 1 d . .
H5A H 1.1482 0.3223 0.7945 0.026 Uiso 1 1 calc R U
H5B H 1.1797 0.1672 0.9231 0.026 Uiso 1 1 calc R U
C10 C 0.33180(15) 0.75347(13) 0.60131(12) 0.0163(2) Uani 1 1 d . .
H10A H 0.2914 0.7927 0.6833 0.020 Uiso 1 1 calc R U
H10B H 0.2554 0.8270 0.5347 0.020 Uiso 1 1 calc R U
C11 C 0.31307(15) 0.58980(13) 0.64503(12) 0.0164(2) Uani 1 1 d . .
H11A H 0.1933 0.5910 0.7033 0.020 Uiso 1 1 calc R U
H11B H 0.3261 0.5609 0.5619 0.020 Uiso 1 1 calc R U
C12 C 0.45123(14) 0.46945(13) 0.72462(11) 0.0137(2) Uani 1 1 d . .
H12 H 0.4289 0.3738 0.7835 0.016 Uiso 1 1 calc R U
C13 C 0.70951(14) 0.70032(12) 0.71185(11) 0.0111(2) Uani 1 1 d . .
C14 C 0.54662(14) 0.78123(13) 0.80727(11) 0.0136(2) Uani 1 1 d . .
H14A H 0.4636 0.8672 0.7507 0.016 Uiso 1 1 calc R U
H14B H 0.4847 0.7040 0.8711 0.016 Uiso 1 1 calc R U
C15 C 0.59576(16) 0.84926(14) 0.89188(11) 0.0165(2) Uani 1 1 d . .
H15A H 0.4866 0.9028 0.9498 0.020 Uiso 1 1 calc R U
H15B H 0.6714 0.7628 0.9541 0.020 Uiso 1 1 calc R U
C16 C 0.69517(15) 0.96664(13) 0.79641(12) 0.0159(2) Uani 1 1 d . .
H16A H 0.6159 1.0577 0.7398 0.019 Uiso 1 1 calc R U
H16B H 0.7307 1.0061 0.8526 0.019 Uiso 1 1 calc R U
C17 C 0.85970(15) 0.88859(13) 0.70170(11) 0.0139(2) Uani 1 1 d . .
H17A H 0.9446 0.8054 0.7581 0.017 Uiso 1 1 calc R U
H17B H 0.9181 0.9680 0.6368 0.017 Uiso 1 1 calc R U
C18 C 0.81330(14) 0.81577(13) 0.61906(11) 0.0123(2) Uani 1 1 d . .
H18A H 0.9243 0.7597 0.5644 0.015 Uiso 1 1 calc R U
H18B H 0.7417 0.9010 0.5534 0.015 Uiso 1 1 calc R U
C7 C 0.60334(14) 0.48775(12) 0.71820(11) 0.0115(2) Uani 1 1 d . .
C9 C 0.52458(15) 0.74938(13) 0.53449(11) 0.0143(2) Uani 1 1 d . .
H9A H 0.5325 0.8562 0.5114 0.017 Uiso 1 1 calc R U
H9B H 0.5588 0.7222 0.4467 0.017 Uiso 1 1 calc R U
C8 C 0.65943(14) 0.63140(12) 0.62544(11) 0.0111(2) Uani 1 1 d . .
H8 H 0.7718 0.5923 0.5601 0.013 Uiso 1 1 calc R U
C6 C 0.92916(17) 0.32925(14) 0.95894(12) 0.0193(3) Uani 1 1 d . .
H6A H 0.8834 0.2497 1.0381 0.023 Uiso 1 1 calc R U
H6B H 0.9652 0.3890 0.9963 0.023 Uiso 1 1 calc R U

loop_
_atom_site_aniso_label
_atom_site_aniso_U_11
_atom_site_aniso_U_22
_atom_site_aniso_U_33
_atom_site_aniso_U_23
_atom_site_aniso_U_13
_atom_site_aniso_U_12
O1 0.0148(4) 0.0100(4) 0.0143(4) -0.0004(3) -0.0056(3) -0.0054(3)
C1 0.0177(6) 0.0113(5) 0.0125(5) -0.0016(4) -0.0045(4) -0.0068(4)
C2 0.0132(5) 0.0097(5) 0.0119(5) -0.0017(4) -0.0027(4) -0.0051(4)
C3 0.0154(6) 0.0116(5) 0.0162(5) -0.0043(4) -0.0033(4) -0.0035(4)
C4 0.0170(6) 0.0132(6) 0.0261(6) -0.0038(5) -0.0070(5) -0.0024(5)
C5 0.0195(6) 0.0153(6) 0.0323(7) -0.0004(5) -0.0162(5) -0.0040(5)
C10 0.0154(6) 0.0134(5) 0.0219(6) -0.0044(4) -0.0082(5) -0.0034(4)
C11 0.0139(5) 0.0154(5) 0.0216(6) -0.0046(4) -0.0063(4) -0.0051(4)
C12 0.0147(5) 0.0114(5) 0.0152(5) -0.0036(4) -0.0030(4) -0.0045(4)
C13 0.0122(5) 0.0093(5) 0.0117(5) -0.0025(4) -0.0031(4) -0.0033(4)
C14 0.0135(5) 0.0124(5) 0.0149(5) -0.0052(4) -0.0002(4) -0.0052(4)
C15 0.0199(6) 0.0169(6) 0.0149(5) -0.0082(4) 0.0013(4) -0.0085(5)
C16 0.0195(6) 0.0141(5) 0.0168(5) -0.0067(4) -0.0021(4) -0.0071(5)
C17 0.0151(5) 0.0127(5) 0.0152(5) -0.0033(4) -0.0033(4) -0.0063(4)
C18 0.0130(5) 0.0110(5) 0.0125(5) -0.0032(4) -0.0007(4) -0.0050(4)
C7 0.0137(5) 0.0095(5) 0.0111(5) -0.0042(4) -0.0019(4) -0.0029(4)
C9 0.0166(6) 0.0114(5) 0.0157(5) -0.0020(4) -0.0059(4) -0.0050(4)
C8 0.0123(5) 0.0098(5) 0.0115(5) -0.0030(4) -0.0026(4) -0.0038(4)
C6 0.0281(7) 0.0150(6) 0.0196(6) 0.0001(5) -0.0135(5) -0.0092(5)

loop_
_atom_type_symbol
_atom_type_description
_atom_type_scat_dispersion_real
_atom_type_scat_dispersion_imag
_atom_type_scat_source
C C 0.0033 0.0016 'International Tables Vol C Tables 4.2.6.8 and 6.1.1.4'
H H 0.0000 0.0000 'International Tables Vol C Tables 4.2.6.8 and 6.1.1.4'
O O 0.0106 0.0060 'International Tables Vol C Tables 4.2.6.8 and 6.1.1.4'

loop_
_geom_angle_atom_site_label_1
_geom_angle_atom_site_label_2
_geom_angle_atom_site_label_3
_geom_angle
C1 O1 C13 116.14(8)
O1 C1 C6 107.55(9)
O1 C1 C2 110.28(8)
C6 C1 C2 112.33(9)
C7 C2 C3 111.70(8)
C7 C2 C1 108.92(8)
C3 C2 C1 111.80(9)
C4 C3 C2 112.00(9)
C3 C4 C5 109.79(9)
C4 C5 C6 111.09(10)
C11 C10 C9 110.93(9)
C12 C11 C10 110.77(9)
C7 C12 C11 124.42(10)
O1 C13 C18 102.79(8)
O1 C13 C14 111.58(8)
C18 C13 C14 109.57(8)
O1 C13 C8 108.47(8)
C18 C13 C8 111.66(8)
C14 C13 C8 112.38(9)
C15 C14 C13 112.38(9)
C16 C15 C14 110.49(9)
C17 C16 C15 110.45(9)
C16 C17 C18 111.70(9)
C17 C18 C13 112.60(9)
C12 C7 C2 122.04(9)
C12 C7 C8 123.64(10)
C2 C7 C8 114.32(9)
C10 C9 C8 114.55(9)
C7 C8 C9 112.01(9)
C7 C8 C13 109.96(8)
C9 C8 C13 116.06(9)
C1 C6 C5 113.04(9)

loop_
_geom_bond_atom_site_label_1
_geom_bond_atom_site_label_2
_geom_bond_distance
O1 C1 1.4333(12)
O1 C13 1.4524(13)
C1 C6 1.5245(16)
C1 C2 1.5368(14)
C2 C7 1.5107(15)
C2 C3 1.5350(15)
C3 C4 1.5256(16)
C4 C5 1.5279(17)
C5 C6 1.5287(18)
C10 C11 1.5264(15)
C10 C9 1.5291(16)
C11 C12 1.5014(16)
C12 C7 1.3354(15)
C13 C18 1.5323(14)
C13 C14 1.5328(15)
C13 C8 1.5566(14)
C14 C15 1.5288(15)
C15 C16 1.5278(15)
C16 C17 1.5243(16)
C17 C18 1.5320(15)
C7 C8 1.5152(14)
C9 C8 1.5464(15)
